data_7100054
loop_
_publ_author_name
'C. Aakeroy'
'John Desper'
'Joaquin F. Urbina'

_publ_section_title
;
Supramolecular Reagents: Versatile Tools for
Non-covalent Synthesis
;
_journal_name_full 'Chemical Communications'
_journal_paper_doi 10.1039/b503718b
_journal_year 2005
_chemical_formula_moiety
;
(C14 H13 N3) (C7 H4 N2 O6) (C7 H5 N O4)
;
_chemical_formula_sum 'C28 H22 N6 O10'
_chemical_formula_weight 602.52
_chemical_name_common
;
1-(3-pyridylmethyl)-2-methyl-BzIm, 3,5-diNO2PhCOOH, 4-
NO2PhCOOH
;
_space_group_IT_number 14
_symmetry_cell_setting monoclinic
_symmetry_space_group_name_Hall '-P 2ybc'
_symmetry_space_group_name_H-M 'P 1 21/c 1'
_cell_angle_alpha 90.00
_cell_angle_beta 91.012(6)
_cell_angle_gamma 90.00
_cell_formula_units_Z 4
_cell_length_a 7.7318(8)
_cell_length_b 7.0062(7)
_cell_length_c 49.395(5)
_cell_measurement_temperature 173(2)
_cell_volume 2675.3(5)
_diffrn_ambient_temperature 173(2)
_exptl_crystal_density_diffrn 1.496
_cod_depositor_comments
;
The following automatic conversions were performed:
'_symmetry_cell_setting' value 'Monoclinic' changed to 'monoclinic'
according to '/home/saulius/struct/CIF-dictionaries/cif_core.dic'
dictionary named 'cif_core.dic' version 2.4.1 from 2010-06-29.

Automatic conversion script
Id: cif_fix_enum 1527 2010-12-29 10:47:43Z saulius 
;
_cod_original_sg_symbol_H-M 'P 21/c'
_cod_database_code 7100054

loop_
_symmetry_equiv_pos_as_xyz
'x, y, z'
'-x, y+1/2, -z+1/2'
'-x, -y, -z'
'x, -y-1/2, z-1/2'

loop_
_atom_site_label
_atom_site_type_symbol
_atom_site_fract_x
_atom_site_fract_y
_atom_site_fract_z
_atom_site_U_iso_or_equiv
_atom_site_adp_type
_atom_site_occupancy
_atom_site_symmetry_multiplicity
_atom_site_calc_flag
_atom_site_refinement_flags
_atom_site_disorder_assembly
_atom_site_disorder_group
N11 N -0.0320(2) 0.6078(3) 0.36744(4) 0.0304(5) Uani 1 1 d . . .
C12 C -0.1101(3) 0.4346(3) 0.36862(5) 0.0309(6) Uani 1 1 d . . .
N13 N -0.1003(2) 0.3420(3) 0.34568(4) 0.0317(5) Uani 1 1 d . . .
C14 C -0.0130(3) 0.4608(3) 0.32804(5) 0.0295(5) Uani 1 1 d . . .
C15 C 0.0282(3) 0.4368(4) 0.30113(5) 0.0391(6) Uani 1 1 d . . .
H15 H 0.0028 0.3213 0.2918 0.047 Uiso 1 1 calc R . .
C16 C 0.1074(3) 0.5868(4) 0.28850(6) 0.0443(7) Uani 1 1 d . . .
H16 H 0.1361 0.5752 0.2700 0.053 Uiso 1 1 calc R . .
C17 C 0.1469(3) 0.7554(4) 0.30210(6) 0.0452(7) Uani 1 1 d . . .
H17 H 0.2015 0.8559 0.2926 0.054 Uiso 1 1 calc R . .
C18 C 0.1094(3) 0.7802(4) 0.32878(6) 0.0376(6) Uani 1 1 d . . .
H18 H 0.1372 0.8950 0.3381 0.045 Uiso 1 1 calc R . .
C19 C 0.0287(3) 0.6295(3) 0.34154(5) 0.0280(5) Uani 1 1 d . . .
C20 C -0.1993(3) 0.3636(4) 0.39293(5) 0.0416(7) Uani 1 1 d . . .
H20A H -0.2950 0.4495 0.3972 0.062 Uiso 1 1 calc R . .
H20B H -0.1173 0.3589 0.4083 0.062 Uiso 1 1 calc R . .
H20C H -0.2448 0.2352 0.3894 0.062 Uiso 1 1 calc R . .
N21 N 0.4014(2) 0.6264(3) 0.42514(4) 0.0356(5) Uani 1 1 d . . .
C22 C 0.2461(3) 0.6143(3) 0.41289(5) 0.0315(6) Uani 1 1 d . . .
H22 H 0.1883 0.4947 0.4129 0.038 Uiso 1 1 calc R . .
C23 C 0.1657(3) 0.7671(3) 0.40026(5) 0.0304(6) Uani 1 1 d . . .
C24 C 0.2528(3) 0.9382(4) 0.39984(5) 0.0363(6) Uani 1 1 d . . .
H24 H 0.2029 1.0460 0.3910 0.044 Uiso 1 1 calc R . .
C25 C 0.4136(3) 0.9518(4) 0.41235(5) 0.0401(7) Uani 1 1 d . . .
H25 H 0.4757 1.0687 0.4122 0.048 Uiso 1 1 calc R . .
C26 C 0.4818(3) 0.7947(4) 0.42487(5) 0.0376(6) Uani 1 1 d . . .
H26 H 0.5912 0.8057 0.4338 0.045 Uiso 1 1 calc R . .
C27 C -0.0150(3) 0.7494(4) 0.38883(5) 0.0370(6) Uani 1 1 d . . .
H27A H -0.0938 0.7152 0.4036 0.044 Uiso 1 1 calc R . .
H27B H -0.0520 0.8750 0.3816 0.044 Uiso 1 1 calc R . .
C31 C 0.7225(3) 0.2867(3) 0.49259(5) 0.0313(6) Uani 1 1 d . . .
C32 C 0.8359(3) 0.3572(4) 0.51209(5) 0.0356(6) Uani 1 1 d . . .
H32 H 0.8567 0.4907 0.5132 0.043 Uiso 1 1 calc R . .
C33 C 0.9187(3) 0.2363(3) 0.52994(5) 0.0324(6) Uani 1 1 d . . .
H33 H 1.0009 0.2833 0.5428 0.039 Uiso 1 1 calc R . .
C34 C 0.8791(3) 0.0454(3) 0.52863(5) 0.0291(5) Uani 1 1 d . . .
N34 N 0.9666(3) -0.0837(3) 0.54784(4) 0.0369(5) Uani 1 1 d . . .
O34 O 1.0815(2) -0.0186(3) 0.56244(4) 0.0435(5) Uani 1 1 d . . .
O35 O 0.9213(3) -0.2509(3) 0.54840(4) 0.0519(5) Uani 1 1 d . . .
C35 C 0.7645(3) -0.0292(4) 0.50997(5) 0.0333(6) Uani 1 1 d . . .
H35 H 0.7384 -0.1617 0.5098 0.040 Uiso 1 1 calc R . .
C36 C 0.6885(3) 0.0930(3) 0.49152(5) 0.0328(6) Uani 1 1 d . . .
H36 H 0.6120 0.0440 0.4779 0.039 Uiso 1 1 calc R . .
C37 C 0.6433(3) 0.4250(4) 0.47311(5) 0.0377(6) Uani 1 1 d . . .
O37 O 0.5323(2) 0.3505(3) 0.45562(4) 0.0437(5) Uani 1 1 d . . .
H37 H 0.479(3) 0.462(4) 0.4430(6) 0.052 Uiso 1 1 d . . .
O38 O 0.6800(3) 0.5931(3) 0.47352(4) 0.0616(6) Uani 1 1 d . . .
C41 C 0.6157(3) 0.7561(3) 0.32564(5) 0.0284(5) Uani 1 1 d . . .
C42 C 0.6539(3) 0.7219(3) 0.29885(5) 0.0299(6) Uani 1 1 d . . .
H42 H 0.7146 0.8140 0.2886 0.036 Uiso 1 1 calc R . .
C43 C 0.6025(3) 0.5526(4) 0.28731(5) 0.0337(6) Uani 1 1 d . . .
N43 N 0.6469(3) 0.5146(4) 0.25913(5) 0.0497(6) Uani 1 1 d . . .
O43 O 0.7285(3) 0.6335(3) 0.24688(4) 0.0559(6) Uani 1 1 d . . .
O44 O 0.6030(4) 0.3621(4) 0.24961(5) 0.1044(11) Uani 1 1 d . . .
C44 C 0.5131(3) 0.4153(4) 0.30112(5) 0.0334(6) Uani 1 1 d . . .
H44 H 0.4785 0.2991 0.2927 0.040 Uiso 1 1 calc R . .
C45 C 0.4758(3) 0.4542(3) 0.32769(5) 0.0290(5) Uani 1 1 d . . .
N45 N 0.3813(3) 0.3105(3) 0.34311(5) 0.0375(5) Uani 1 1 d . . .
O45 O 0.3364(2) 0.1652(2) 0.33149(4) 0.0484(5) Uani 1 1 d . . .
O46 O 0.3520(3) 0.3453(3) 0.36680(4) 0.0524(5) Uani 1 1 d . . .
C46 C 0.5254(3) 0.6209(3) 0.34011(5) 0.0302(6) Uani 1 1 d . . .
H46 H 0.4980 0.6433 0.3585 0.036 Uiso 1 1 calc R . .
C47 C 0.6761(3) 0.9324(3) 0.33957(5) 0.0315(6) Uani 1 1 d . . .
O47 O 0.7492(2) 1.0554(3) 0.32372(4) 0.0392(5) Uani 1 1 d . . .
H47 H 0.804(3) 1.164(4) 0.3343(5) 0.047 Uiso 1 1 d . . .
O48 O 0.6600(2) 0.9527(3) 0.36375(4) 0.0422(5) Uani 1 1 d . . .

loop_
_atom_site_aniso_label
_atom_site_aniso_U_11
_atom_site_aniso_U_22
_atom_site_aniso_U_33
_atom_site_aniso_U_23
_atom_site_aniso_U_13
_atom_site_aniso_U_12
N11 0.0347(10) 0.0256(11) 0.0308(12) -0.0028(9) -0.0035(9) -0.0003(9)
C12 0.0297(11) 0.0275(13) 0.0352(15) 0.0012(12) -0.0043(11) 0.0016(10)
N13 0.0312(10) 0.0280(11) 0.0361(13) -0.0030(10) -0.0013(9) -0.0028(9)
C14 0.0280(11) 0.0305(13) 0.0299(14) -0.0024(11) -0.0040(10) 0.0010(10)
C15 0.0340(12) 0.0447(16) 0.0384(16) -0.0049(13) -0.0044(12) 0.0007(12)
C16 0.0398(14) 0.061(2) 0.0318(16) 0.0046(14) 0.0014(12) 0.0026(14)
C17 0.0377(14) 0.0502(18) 0.0476(19) 0.0111(15) -0.0001(13) -0.0039(13)
C18 0.0352(13) 0.0325(15) 0.0449(18) 0.0047(13) -0.0047(12) -0.0037(11)
C19 0.0253(11) 0.0276(13) 0.0308(14) 0.0009(11) -0.0040(10) 0.0005(10)
C20 0.0465(14) 0.0410(16) 0.0374(16) 0.0018(13) 0.0014(13) -0.0062(12)
N21 0.0378(11) 0.0364(13) 0.0325(13) -0.0049(10) -0.0028(9) -0.0027(9)
C22 0.0362(12) 0.0263(13) 0.0321(15) -0.0034(11) 0.0013(11) -0.0029(10)
C23 0.0368(12) 0.0301(14) 0.0243(13) -0.0053(11) -0.0015(10) -0.0013(11)
C24 0.0454(14) 0.0326(14) 0.0308(15) -0.0028(12) -0.0004(12) -0.0025(12)
C25 0.0442(14) 0.0365(15) 0.0397(17) -0.0015(13) 0.0066(12) -0.0137(12)
C26 0.0347(13) 0.0449(17) 0.0331(15) -0.0060(13) -0.0005(11) -0.0105(12)
C27 0.0391(13) 0.0330(15) 0.0387(16) -0.0105(12) -0.0054(12) 0.0025(11)
C31 0.0327(12) 0.0303(14) 0.0311(14) -0.0044(11) 0.0034(11) -0.0031(10)
C32 0.0430(13) 0.0297(14) 0.0342(15) -0.0048(12) -0.0006(12) -0.0074(11)
C33 0.0382(13) 0.0303(14) 0.0286(14) -0.0038(11) -0.0015(11) -0.0042(11)
C34 0.0322(11) 0.0305(13) 0.0248(13) -0.0027(11) 0.0053(10) 0.0013(10)
N34 0.0460(12) 0.0297(13) 0.0351(13) -0.0013(10) 0.0070(10) 0.0022(10)
O34 0.0495(10) 0.0441(12) 0.0366(11) -0.0029(9) -0.0101(9) -0.0007(9)
O35 0.0691(13) 0.0315(11) 0.0549(14) 0.0060(10) -0.0044(10) -0.0046(10)
C35 0.0357(12) 0.0276(13) 0.0368(15) -0.0047(12) 0.0068(11) -0.0046(11)
C36 0.0323(12) 0.0333(14) 0.0330(15) -0.0058(12) 0.0019(11) -0.0050(11)
C37 0.0370(13) 0.0346(16) 0.0414(17) -0.0055(13) -0.0003(12) -0.0032(11)
O37 0.0479(10) 0.0357(11) 0.0467(12) -0.0016(9) -0.0163(9) -0.0057(9)
O38 0.0773(14) 0.0339(12) 0.0723(16) 0.0064(10) -0.0363(12) -0.0111(10)
C41 0.0303(11) 0.0254(13) 0.0292(14) -0.0016(11) -0.0044(10) 0.0025(10)
C42 0.0263(11) 0.0320(14) 0.0311(14) 0.0011(11) -0.0042(10) -0.0006(10)
C43 0.0321(12) 0.0362(15) 0.0329(15) -0.0061(12) -0.0007(11) -0.0017(11)
N43 0.0463(13) 0.0642(18) 0.0386(15) -0.0167(14) 0.0028(11) -0.0124(12)
O43 0.0649(13) 0.0674(15) 0.0355(12) -0.0022(11) 0.0099(10) -0.0044(11)
O44 0.126(2) 0.115(2) 0.0737(18) -0.0657(17) 0.0462(16) -0.0716(19)
C44 0.0311(12) 0.0286(14) 0.0404(16) -0.0078(12) -0.0057(11) -0.0001(10)
C45 0.0298(11) 0.0240(13) 0.0330(15) 0.0022(11) -0.0033(10) 0.0017(10)
N45 0.0390(11) 0.0280(12) 0.0454(15) 0.0021(11) -0.0033(11) 0.0006(9)
O45 0.0510(11) 0.0290(10) 0.0650(14) -0.0042(10) -0.0046(10) -0.0104(9)
O46 0.0742(13) 0.0419(12) 0.0415(13) 0.0034(10) 0.0120(10) -0.0079(10)
C46 0.0324(12) 0.0301(13) 0.0281(14) -0.0016(11) -0.0030(11) 0.0026(10)
C47 0.0315(12) 0.0279(14) 0.0350(16) -0.0030(12) -0.0045(11) 0.0029(10)
O47 0.0482(10) 0.0300(10) 0.0394(11) -0.0037(9) -0.0012(9) -0.0093(8)
O48 0.0523(11) 0.0386(11) 0.0356(12) -0.0093(9) 0.0004(9) -0.0061(9)

loop_
_geom_bond_atom_site_label_1
_geom_bond_atom_site_label_2
_geom_bond_distance
_geom_bond_site_symmetry_2
_geom_bond_publ_flag
N11 C12 1.357(3) . ?
N11 C19 1.379(3) . ?
N11 C27 1.454(3) . ?
C12 N13 1.309(3) . ?
C12 C20 1.482(4) . ?
N13 C14 1.388(3) . ?
C14 C15 1.383(3) . ?
C14 C19 1.392(3) . ?
C15 C16 1.373(4) . ?
C15 H15 0.9500 . ?
C16 C17 1.390(4) . ?
C16 H16 0.9500 . ?
C17 C18 1.366(4) . ?
C17 H17 0.9500 . ?
C18 C19 1.384(3) . ?
C18 H18 0.9500 . ?
C20 H20A 0.9800 . ?
C20 H20B 0.9800 . ?
C20 H20C 0.9800 . ?
N21 C26 1.333(3) . ?
N21 C22 1.338(3) . ?
C22 C23 1.381(3) . ?
C22 H22 0.9500 . ?
C23 C24 1.375(3) . ?
C23 C27 1.503(3) . ?
C24 C25 1.381(3) . ?
C24 H24 0.9500 . ?
C25 C26 1.364(4) . ?
C25 H25 0.9500 . ?
C26 H26 0.9500 . ?
C27 H27A 0.9900 . ?
C27 H27B 0.9900 . ?
C31 C32 1.382(3) . ?
C31 C36 1.384(3) . ?
C31 C37 1.490(4) . ?
C32 C33 1.373(3) . ?
C32 H32 0.9500 . ?
C33 C34 1.373(3) . ?
C33 H33 0.9500 . ?
C34 C35 1.371(3) . ?
C34 N34 1.468(3) . ?
N34 O34 1.222(2) . ?
N34 O35 1.223(3) . ?
C35 C36 1.375(3) . ?
C35 H35 0.9500 . ?
C36 H36 0.9500 . ?
C37 O38 1.211(3) . ?
C37 O37 1.315(3) . ?
O37 H37 1.08(3) . ?
C41 C42 1.382(3) . ?
C41 C46 1.383(3) . ?
C41 C47 1.485(3) . ?
C42 C43 1.371(3) . ?
C42 H42 0.9500 . ?
C43 C44 1.373(3) . ?
C43 N43 1.464(3) . ?
N43 O43 1.213(3) . ?
N43 O44 1.213(3) . ?
C44 C45 1.376(3) . ?
C44 H44 0.9500 . ?
C45 C46 1.370(3) . ?
C45 N45 1.466(3) . ?
N45 O45 1.216(3) . ?
N45 O46 1.220(3) . ?
C46 H46 0.9500 . ?
C47 O48 1.212(3) . ?
C47 O47 1.300(3) . ?
O47 H47 1.01(3) . ?

loop_
_cod_related_entry_id
_cod_related_entry_database
_cod_related_entry_code
1 ChemSpider 21150395
